data_2205585
loop_
_publ_author_name
'Chellamuthu Muthamizhchelvan'
'Kolandaivelu Saminathan'
'Jan Fraanje'
'Rene Peschar'
'Kandasamy Sivakumar'

_publ_section_title
;
 3-Methylanilinium picrate
;
_journal_issue 4
_journal_name_full 'Acta Crystallographica Section E'
_journal_page_first o1153
_journal_page_last o1155
_journal_paper_doi 10.1107/S1600536805009189
_journal_volume 61
_journal_year 2005
_chemical_formula_iupac 'C7 H10 N +, C6 H2 N3 O7 -'
_chemical_formula_moiety 'C7 H10 N +, C6 H2 N3 O7 -'
_chemical_formula_sum 'C13 H12 N4 O7'
_chemical_formula_weight 336.27
_chemical_name_systematic '3-methylanilinium picrate'
_space_group_IT_number 14
_symmetry_cell_setting monoclinic
_symmetry_space_group_name_Hall '-P 2ybc'
_symmetry_space_group_name_H-M 'P 1 21/c 1'
_atom_sites_solution_hydrogens difmap
_atom_sites_solution_primary direct
_atom_sites_solution_secondary difmap
_audit_creation_method SHELXL97
_cell_angle_alpha 90.00
_cell_angle_beta 106.437(18)
_cell_angle_gamma 90.00
_cell_formula_units_Z 4
_cell_length_a 12.439(4)
_cell_length_b 16.9472(18)
_cell_length_c 7.4504(8)
_cell_measurement_reflns_used 25
_cell_measurement_temperature 293(2)
_cell_measurement_theta_max 30
_cell_measurement_theta_min 15
_cell_volume 1506.4(6)
_computing_cell_refinement 'CAD-4 EXPRESS'
_computing_data_collection 'CAD-4 EXPRESS (Enraf--Nonius, 1994)'
_computing_data_reduction 'XCAD4 (Harms & Wocadlo, 1995)'
_computing_molecular_graphics 'ORTEPII (Johnson, 1976) and PLATON (Spek, 2003)'
_computing_publication_material SHELXL97
_computing_structure_refinement 'SHELXL97 (Sheldrick, 1997)'
_computing_structure_solution 'SHELXS97 (Sheldrick, 1990)'
_diffrn_ambient_temperature 293(2)
_diffrn_measured_fraction_theta_full 0.999
_diffrn_measured_fraction_theta_max 0.999
_diffrn_measurement_device_type 'Enraf--Nonius CAD-4'
_diffrn_measurement_method \w-2\q
_diffrn_radiation_monochromator graphite
_diffrn_radiation_source 'fine-focus sealed tube'
_diffrn_radiation_type CuK\a
_diffrn_radiation_wavelength 1.54178
_diffrn_reflns_av_R_equivalents 0.0288
_diffrn_reflns_av_sigmaI/netI 0.0278
_diffrn_reflns_limit_h_max 15
_diffrn_reflns_limit_h_min -6
_diffrn_reflns_limit_k_max 8
_diffrn_reflns_limit_k_min -21
_diffrn_reflns_limit_l_max 8
_diffrn_reflns_limit_l_min -9
_diffrn_reflns_number 3596
_diffrn_reflns_theta_full 74.86
_diffrn_reflns_theta_max 74.86
_diffrn_reflns_theta_min 3.70
_diffrn_standards_decay_% 1
_diffrn_standards_interval_count 100
_diffrn_standards_number 2
_exptl_absorpt_coefficient_mu 1.061
_exptl_absorpt_correction_T_max 0.727
_exptl_absorpt_correction_T_min 0.671
_exptl_absorpt_correction_type psi-scan
_exptl_absorpt_process_details '(North et al., 1968)'
_exptl_crystal_colour red
_exptl_crystal_density_diffrn 1.483
_exptl_crystal_density_method 'not measured'
_exptl_crystal_description needle
_exptl_crystal_F_000 696
_exptl_crystal_size_max 0.50
_exptl_crystal_size_mid 0.30
_exptl_crystal_size_min 0.30
_refine_diff_density_max 0.422
_refine_diff_density_min -0.336
_refine_ls_extinction_coef 0.0050(7)
_refine_ls_extinction_expression Fc^*^=kFc[1+0.001xFc^2^\l^3^/sin(2\q)]^-1/4^
_refine_ls_extinction_method SHELXL97
_refine_ls_goodness_of_fit_ref 1.067
_refine_ls_hydrogen_treatment mixed
_refine_ls_matrix_type full
_refine_ls_number_parameters 261
_refine_ls_number_reflns 3096
_refine_ls_number_restraints 30
_refine_ls_restrained_S_all 1.065
_refine_ls_R_factor_all 0.0647
_refine_ls_R_factor_gt 0.0552
_refine_ls_shift/su_max 0.000
_refine_ls_shift/su_mean 0.000
_refine_ls_structure_factor_coef Fsqd
_refine_ls_weighting_details 'calc w = 1/[\s^2^(Fo^2^)+(0.0957P)^2^+0.4692P] where P = (Fo^2^+2Fc^2^)/3'
_refine_ls_weighting_scheme calc
_refine_ls_wR_factor_gt 0.1596
_refine_ls_wR_factor_ref 0.1702
_reflns_number_gt 2574
_reflns_number_total 3096
_reflns_threshold_expression I>2\s(I)
_cod_data_source_file sg6000.cif
_cod_data_source_block 3MAP
_cod_original_cell_volume 1506.5(5)
_cod_original_sg_symbol_H-M 'P 21/c'
_cod_database_code 2205585
_cod_database_fobs_code 2205585

loop_
_symmetry_equiv_pos_as_xyz
'x, y, z'
'-x, y+1/2, -z+1/2'
'-x, -y, -z'
'x, -y-1/2, z-1/2'

loop_
_atom_site_label
_atom_site_fract_x
_atom_site_fract_y
_atom_site_fract_z
_atom_site_U_iso_or_equiv
_atom_site_adp_type
_atom_site_calc_flag
_atom_site_refinement_flags
_atom_site_occupancy
_atom_site_disorder_assembly
_atom_site_disorder_group
_atom_site_type_symbol
O1 0.84233(11) 0.18218(8) 0.1108(2) 0.0502(4) Uani d . 1 A . O
O2 0.77378(16) 0.04098(10) -0.0698(2) 0.0732(5) Uani d . 1 . . O
O3 0.79351(18) -0.04020(11) 0.1598(3) 0.0846(6) Uani d . 1 . . O
O4 1.19741(15) -0.07305(10) 0.4768(2) 0.0674(5) Uani d . 1 . . O
O5 1.30528(14) 0.02926(12) 0.5075(3) 0.0821(6) Uani d . 1 . . O
O6 1.1440(2) 0.28205(15) 0.2866(7) 0.1122(13) Uani d PDU 0.80 A 1 O
O6' 1.1256(7) 0.2811(6) 0.4363(10) 0.1122(13) Uani d PDU 0.20 A 2 O
O7 0.97716(19) 0.30139(14) 0.3080(4) 0.0737(8) Uani d PDU 0.80 A 1 O
O7' 0.9770(8) 0.3009(6) 0.2141(15) 0.0737(8) Uani d PDU 0.20 A 2 O
N1 0.82385(15) 0.01656(10) 0.0861(3) 0.0502(4) Uani d . 1 . . N
N2 1.21302(16) -0.00207(12) 0.4572(3) 0.0563(5) Uani d . 1 . . N
N3 1.05347(11) 0.25763(11) 0.2981(3) 0.0602(5) Uani d D 1 . . N
C1 0.92812(15) 0.14137(11) 0.1887(2) 0.0395(4) Uani d . 1 . . C
C2 0.92723(15) 0.05637(11) 0.1874(3) 0.0412(4) Uani d . 1 A . C
C3 1.01592(17) 0.00937(12) 0.2769(3) 0.0451(4) Uani d . 1 . . C
C4 1.11660(16) 0.04588(12) 0.3677(3) 0.0462(5) Uani d . 1 A . C
C5 1.12783(16) 0.12697(12) 0.3716(3) 0.0486(5) Uani d . 1 . . C
C6 1.03541(16) 0.17259(11) 0.2878(3) 0.0445(4) Uani d . 1 A . C
N4 0.73321(14) 0.30361(10) 0.2358(3) 0.0451(4) Uani d . 1 . . N
C7 0.61968(15) 0.27817(12) 0.2327(3) 0.0437(4) Uani d . 1 . . C
C8 0.5405(2) 0.33429(18) 0.2402(3) 0.0632(6) Uani d . 1 . . C
C9 0.4344(2) 0.3069(3) 0.2410(4) 0.0835(10) Uani d . 1 . . C
C10 0.4115(2) 0.2274(2) 0.2347(4) 0.0803(9) Uani d . 1 . . C
C11 0.49084(19) 0.17229(18) 0.2265(3) 0.0663(7) Uani d . 1 . . C
C12 0.59711(16) 0.19883(13) 0.2272(3) 0.0497(5) Uani d . 1 . . C
C13 0.4659(3) 0.0852(2) 0.2153(5) 0.1036(12) Uani d . 1 . . C
H13A 0.3879 0.0770 0.1529 0.155 Uiso calc R 1 . . H
H13B 0.4834 0.0636 0.3393 0.155 Uiso calc R 1 . . H
H13C 0.5105 0.0595 0.1465 0.155 Uiso calc R 1 . . H
H3 1.008(2) -0.0439(15) 0.271(3) 0.054(6) Uiso d . 1 . . H
H5 1.198(2) 0.1501(16) 0.436(4) 0.068(7) Uiso d . 1 . . H
H1N 0.772(2) 0.2607(17) 0.199(4) 0.065(7) Uiso d . 1 . . H
H2N 0.777(2) 0.3168(16) 0.353(5) 0.072(8) Uiso d . 1 . . H
H3N 0.733(2) 0.3464(18) 0.164(4) 0.069(8) Uiso d . 1 . . H
H8 0.560(2) 0.3883(17) 0.256(4) 0.068(8) Uiso d . 1 . . H
H9 0.383(3) 0.346(2) 0.242(5) 0.106(12) Uiso d . 1 . . H
H10 0.330(4) 0.214(2) 0.225(6) 0.129(14) Uiso d . 1 . . H
H12 0.664(2) 0.1591(15) 0.216(4) 0.062(7) Uiso d . 1 . . H

loop_
_atom_site_aniso_label
_atom_site_aniso_U_11
_atom_site_aniso_U_22
_atom_site_aniso_U_33
_atom_site_aniso_U_12
_atom_site_aniso_U_13
_atom_site_aniso_U_23
O1 0.0430(7) 0.0471(7) 0.0540(8) 0.0114(6) 0.0033(6) -0.0051(6)
O2 0.0779(12) 0.0658(10) 0.0575(10) -0.0148(8) -0.0109(8) 0.0046(8)
O3 0.0868(13) 0.0659(11) 0.0860(13) -0.0295(10) -0.0001(10) 0.0154(9)
O4 0.0766(11) 0.0552(9) 0.0671(10) 0.0257(8) 0.0152(8) 0.0079(8)
O5 0.0439(9) 0.0906(14) 0.1015(15) 0.0145(9) 0.0038(9) 0.0146(11)
O6 0.0580(14) 0.0589(13) 0.230(4) -0.0144(10) 0.0585(19) 0.0002(19)
O6' 0.0580(14) 0.0589(13) 0.230(4) -0.0144(10) 0.0585(19) 0.0002(19)
O7 0.0570(11) 0.0436(9) 0.123(2) 0.0017(8) 0.0296(15) -0.0158(15)
O7' 0.0570(11) 0.0436(9) 0.123(2) 0.0017(8) 0.0296(15) -0.0158(15)
N1 0.0503(9) 0.0420(9) 0.0530(10) -0.0034(7) 0.0057(7) -0.0021(7)
N2 0.0531(11) 0.0598(11) 0.0537(10) 0.0190(8) 0.0113(8) 0.0044(8)
N3 0.0452(10) 0.0429(9) 0.0850(14) -0.0033(7) 0.0062(9) -0.0014(9)
C1 0.0377(9) 0.0401(9) 0.0405(9) 0.0044(7) 0.0107(7) -0.0002(7)
C2 0.0402(9) 0.0405(9) 0.0420(9) 0.0005(7) 0.0101(7) -0.0024(7)
C3 0.0513(11) 0.0381(10) 0.0463(10) 0.0051(8) 0.0145(8) 0.0016(7)
C4 0.0406(10) 0.0484(10) 0.0478(10) 0.0116(8) 0.0094(8) 0.0031(8)
C5 0.0379(10) 0.0504(11) 0.0547(11) 0.0020(8) 0.0086(8) 0.0002(9)
C6 0.0401(9) 0.0397(10) 0.0520(11) 0.0017(7) 0.0104(8) -0.0004(8)
N4 0.0430(9) 0.0410(8) 0.0507(9) -0.0028(7) 0.0126(7) -0.0036(7)
C7 0.0357(9) 0.0565(11) 0.0365(9) 0.0035(7) 0.0065(7) 0.0002(7)
C8 0.0562(13) 0.0776(17) 0.0534(12) 0.0213(12) 0.0117(10) -0.0011(11)
C9 0.0499(14) 0.139(3) 0.0598(15) 0.0358(17) 0.0134(11) 0.0048(17)
C10 0.0387(12) 0.141(3) 0.0595(15) -0.0028(15) 0.0111(10) 0.0138(16)
C11 0.0444(12) 0.0965(19) 0.0528(12) -0.0209(11) 0.0051(9) 0.0091(12)
C12 0.0380(9) 0.0618(12) 0.0458(10) -0.0071(8) 0.0062(8) 0.0019(9)
C13 0.080(2) 0.106(3) 0.112(3) -0.0488(19) 0.0073(18) 0.015(2)

loop_
_atom_type_symbol
_atom_type_description
_atom_type_scat_dispersion_real
_atom_type_scat_dispersion_imag
_atom_type_scat_source
C C 0.0181 0.0091 'International Tables Vol C Tables 4.2.6.8 and 6.1.1.4'
H H 0.0000 0.0000 'International Tables Vol C Tables 4.2.6.8 and 6.1.1.4'
N N 0.0311 0.0180 'International Tables Vol C Tables 4.2.6.8 and 6.1.1.4'
O O 0.0492 0.0322 'International Tables Vol C Tables 4.2.6.8 and 6.1.1.4'

loop_
_geom_angle_atom_site_label_1
_geom_angle_atom_site_label_2
_geom_angle_atom_site_label_3
_geom_angle
_geom_angle_publ_flag
O3 N1 O2 123.69(19) ?
O3 N1 C2 118.14(18) ?
O2 N1 C2 118.14(17) ?
O5 N2 O4 123.54(19) ?
O5 N2 C4 118.8(2) ?
O4 N2 C4 117.69(19) ?
O7 N3 O6' 98.5(6) ?
O7' N3 O6' 120.9(8) ?
O7 N3 O6 122.9(2) ?
O7' N3 O6 111.0(7) ?
O7 N3 C6 119.48(18) ?
O7' N3 C6 118.7(6) ?
O6' N3 C6 115.5(5) ?
O6 N3 C6 117.46(18) ?
O1 C1 C6 125.19(17) ?
O1 C1 C2 122.63(17) y
C6 C1 C2 112.17(15) y
C3 C2 C1 125.03(17) y
C3 C2 N1 116.94(17) ?
C1 C2 N1 118.02(16) ?
C2 C3 C4 117.95(18) ?
C2 C3 H3 119.4(15) ?
C4 C3 H3 122.6(15) ?
C5 C4 C3 121.70(17) ?
C5 C4 N2 118.94(18) ?
C3 C4 N2 119.36(19) ?
C6 C5 C4 118.81(18) ?
C6 C5 H5 121.6(16) ?
C4 C5 H5 119.5(17) ?
C5 C6 C1 124.21(18) ?
C5 C6 N3 115.73(17) ?
C1 C6 N3 120.01(16) ?
C7 N4 H1N 109.3(16) ?
C7 N4 H2N 113.3(18) ?
H1N N4 H2N 104(2) ?
C7 N4 H3N 112.6(17) ?
H1N N4 H3N 111(2) ?
H2N N4 H3N 106(2) ?
C12 C7 C8 122.3(2) ?
C12 C7 N4 118.37(17) ?
C8 C7 N4 119.3(2) ?
C7 C8 C9 117.1(3) ?
C7 C8 H8 121.0(18) ?
C9 C8 H8 121.6(17) ?
C10 C9 C8 120.7(3) ?
C10 C9 H9 124(2) ?
C8 C9 H9 115(2) ?
C9 C10 C11 121.6(2) ?
C9 C10 H10 114(2) ?
C11 C10 H10 124(2) ?
C10 C11 C12 118.2(3) ?
C10 C11 C13 122.0(3) ?
C12 C11 C13 119.8(3) ?
C7 C12 C11 120.1(2) ?
C7 C12 H12 117.1(14) ?
C11 C12 H12 122.7(14) ?
C11 C13 H13A 109.5 ?
C11 C13 H13B 109.5 ?
H13A C13 H13B 109.5 ?
C11 C13 H13C 109.5 ?
H13A C13 H13C 109.5 ?
H13B C13 H13C 109.5 ?

loop_
_geom_bond_atom_site_label_1
_geom_bond_atom_site_label_2
_geom_bond_distance
_geom_bond_publ_flag
O1 C1 1.266(2) y
O2 N1 1.224(2) ?
O3 N1 1.219(2) ?
O4 N2 1.234(3) ?
O5 N2 1.223(3) ?
O6 N3 1.2259(17) ?
O6' N3 1.2247(19) ?
O7 N3 1.2232(17) ?
O7' N3 1.2243(19) ?
N1 C2 1.459(2) ?
N2 C4 1.446(2) ?
N3 C6 1.457(3) ?
C1 C6 1.431(3) y
C1 C2 1.440(3) y
C2 C3 1.371(3) ?
C3 C4 1.389(3) ?
C3 H3 0.91(3) ?
C4 C5 1.381(3) ?
C5 C6 1.380(3) ?
C5 H5 0.96(3) ?
N4 C7 1.471(2) ?
N4 H1N 0.95(3) ?
N4 H2N 0.92(3) ?
N4 H3N 0.90(3) ?
C7 C12 1.372(3) ?
C7 C8 1.381(3) ?
C8 C9 1.402(4) ?
C8 H8 0.94(3) ?
C9 C10 1.375(5) ?
C9 H9 0.92(4) ?
C10 C11 1.373(5) ?
C10 H10 1.02(4) ?
C11 C12 1.395(3) ?
C11 C13 1.506(4) ?
C12 H12 1.09(3) ?
C13 H13A 0.9600 ?
C13 H13B 0.9600 ?
C13 H13C 0.9600 ?

loop_
_geom_hbond_atom_site_label_D
_geom_hbond_atom_site_label_H
_geom_hbond_atom_site_label_A
_geom_hbond_site_symmetry_A
_geom_hbond_distance_DH
_geom_hbond_distance_HA
_geom_hbond_distance_DA
_geom_hbond_angle_DHA
_geom_hbond_publ_flag
N4 H1N O1 . 0.95(3) 1.82(3) 2.767(2) 175(2) y
N4 H2N O1 4_566 0.92(3) 1.86(3) 2.750(2) 162(3) y
N4 H3N O4 2_755 0.90(3) 2.05(3) 2.898(2) 155(2) y

loop_
_geom_torsion_atom_site_label_1
_geom_torsion_atom_site_label_2
_geom_torsion_atom_site_label_3
_geom_torsion_atom_site_label_4
_geom_torsion
O1 C1 C2 C3 -176.65(18)
C6 C1 C2 C3 2.9(3)
O1 C1 C2 N1 2.2(3)
C6 C1 C2 N1 -178.19(16)
O3 N1 C2 C3 42.2(3)
O2 N1 C2 C3 -136.2(2)
O3 N1 C2 C1 -136.8(2)
O2 N1 C2 C1 44.8(3)
C1 C2 C3 C4 -3.7(3)
N1 C2 C3 C4 177.38(17)
C2 C3 C4 C5 1.1(3)
C2 C3 C4 N2 -177.56(18)
O5 N2 C4 C5 -11.4(3)
O4 N2 C4 C5 169.32(19)
O5 N2 C4 C3 167.2(2)
O4 N2 C4 C3 -12.0(3)
C3 C4 C5 C6 2.1(3)
N2 C4 C5 C6 -179.32(19)
C4 C5 C6 C1 -2.8(3)
C4 C5 C6 N3 179.74(19)
O1 C1 C6 C5 -179.98(19)
C2 C1 C6 C5 0.4(3)
O1 C1 C6 N3 -2.7(3)
C2 C1 C6 N3 177.77(17)
O7 N3 C6 C5 -147.4(3)
O7' N3 C6 C5 174.5(7)
O6' N3 C6 C5 -30.1(6)
O6 N3 C6 C5 36.3(4)
O7 N3 C6 C1 35.1(3)
O7' N3 C6 C1 -3.1(7)
O6' N3 C6 C1 152.4(6)
O6 N3 C6 C1 -141.2(3)
C12 C7 C8 C9 -0.3(3)
N4 C7 C8 C9 -178.6(2)
C7 C8 C9 C10 0.0(4)
C8 C9 C10 C11 -0.3(4)
C9 C10 C11 C12 0.8(4)
C9 C10 C11 C13 -178.6(3)
C8 C7 C12 C11 0.8(3)
N4 C7 C12 C11 179.20(19)
C10 C11 C12 C7 -1.1(3)
C13 C11 C12 C7 178.4(2)
